data_7201607
loop_
_publ_author_name
'Yue, Yan-Feng'
'Gao, En-Qing'
'Fang, Chen-Jie'
'Zheng, Tao'
'Liang, Jue'
'Yan, Chun-Hua'

_publ_section_title
;
 The crystal structures of four azido-bridged Zn(ii) complexes based on
 open-chain diazine Schiff-base ligands
;
_journal_issue 5
_journal_name_full CrystEngComm
_journal_page_first 614
_journal_paper_doi 10.1039/b711831g
_journal_volume 10
_journal_year 2008
_chemical_formula_sum 'C11 H10 N14 S Zn2'
_chemical_formula_weight 501.13
_chemical_name_systematic
;
?
;
_space_group_IT_number 15
_symmetry_cell_setting monoclinic
_symmetry_space_group_name_Hall '-C 2yc'
_symmetry_space_group_name_H-M 'C 1 2/c 1'
_atom_sites_solution_hydrogens geom
_atom_sites_solution_primary direct
_atom_sites_solution_secondary difmap
_audit_creation_method SHELXL-97
_cell_angle_alpha 90.00
_cell_angle_beta 100.7236(16)
_cell_angle_gamma 90.00
_cell_formula_units_Z 8
_cell_length_a 15.3383(4)
_cell_length_b 13.3717(4)
_cell_length_c 17.5628(6)
_cell_measurement_reflns_used 15939
_cell_measurement_temperature 293(2)
_cell_measurement_theta_max 27.485
_cell_measurement_theta_min 3.395
_cell_volume 3539.21(19)
_computing_cell_refinement 'HKL Scalepack (Otwinowski & Minor, 1997)'
_computing_data_collection 'KappaCCD (Nonius B. V., 1998)'
_computing_data_reduction 'HKL Denzo (Otwinowski & Minor, 1997) & maXus (Mackay et al., 1998)'
_computing_molecular_graphics 'Bruker SHELXTL V5.1 (Sheldrick, 1998)'
_computing_publication_material 'SHELXL-97 (Sheldrick, 1997)'
_computing_structure_refinement 'SHELXL-97 (Sheldrick, 1997)'
_computing_structure_solution 'SHELXS-97 (Sheldrick, 1997)'
_diffrn_ambient_temperature 293(2)
_diffrn_detector_area_resol_mean 0.76
_diffrn_measured_fraction_theta_full 0.925
_diffrn_measured_fraction_theta_max 0.925
_diffrn_measurement_device_type 'NONIUS KappaCCD Diffractometer'
_diffrn_measurement_method CCD
_diffrn_radiation_monochromator graphite
_diffrn_radiation_source 'fine-focus sealed tube'
_diffrn_radiation_type MoK\a
_diffrn_radiation_wavelength 0.71073
_diffrn_reflns_av_R_equivalents 0.1231
_diffrn_reflns_av_sigmaI/netI 0.1260
_diffrn_reflns_limit_h_max 19
_diffrn_reflns_limit_h_min -19
_diffrn_reflns_limit_k_max 16
_diffrn_reflns_limit_k_min -16
_diffrn_reflns_limit_l_max 22
_diffrn_reflns_limit_l_min -21
_diffrn_reflns_number 29473
_diffrn_reflns_theta_full 27.48
_diffrn_reflns_theta_max 27.48
_diffrn_reflns_theta_min 3.86
_exptl_absorpt_coefficient_mu 2.861
_exptl_absorpt_correction_T_max 0.814
_exptl_absorpt_correction_T_min 0.711
_exptl_absorpt_correction_type empirical
_exptl_absorpt_process_details '(Blessing, 1995, 1997)'
_exptl_crystal_colour 'Light yellow'
_exptl_crystal_density_diffrn 1.881
_exptl_crystal_density_method 'not measured'
_exptl_crystal_description Block
_exptl_crystal_F_000 2000
_exptl_crystal_size_max 0.23
_exptl_crystal_size_mid 0.2
_exptl_crystal_size_min 0.15
_refine_diff_density_max 0.503
_refine_diff_density_min -0.647
_refine_diff_density_rms 0.092
_refine_ls_extinction_method none
_refine_ls_goodness_of_fit_ref 0.911
_refine_ls_hydrogen_treatment constr
_refine_ls_matrix_type full
_refine_ls_number_parameters 253
_refine_ls_number_reflns 3753
_refine_ls_number_restraints 0
_refine_ls_restrained_S_all 0.911
_refine_ls_R_factor_all 0.1261
_refine_ls_R_factor_gt 0.0428
_refine_ls_shift/su_max 0.001
_refine_ls_shift/su_mean 0.000
_refine_ls_structure_factor_coef Fsqd
_refine_ls_weighting_details 'calc w=1/[\s^2^(Fo^2^)+(0.0509P)^2^+0.0000P] where P=(Fo^2^+2Fc^2^)/3'
_refine_ls_weighting_scheme calc
_refine_ls_wR_factor_gt 0.0949
_refine_ls_wR_factor_ref 0.1083
_reflns_number_gt 1894
_reflns_number_total 3753
_reflns_threshold_expression >2sigma(I)
_cod_data_source_file b711831g.txt
_cod_data_source_block 4
_cod_original_sg_symbol_H-M C2/c
_cod_database_code 7201607

loop_
_symmetry_equiv_pos_as_xyz
'x, y, z'
'-x, y, -z+1/2'
'x+1/2, y+1/2, z'
'-x+1/2, y+1/2, -z+1/2'
'-x, -y, -z'
'x, -y, z-1/2'
'-x+1/2, -y+1/2, -z'
'x+1/2, -y+1/2, z-1/2'

loop_
_atom_site_label
_atom_site_type_symbol
_atom_site_fract_x
_atom_site_fract_y
_atom_site_fract_z
_atom_site_U_iso_or_equiv
_atom_site_adp_type
_atom_site_occupancy
_atom_site_symmetry_multiplicity
_atom_site_calc_flag
_atom_site_refinement_flags
_atom_site_disorder_assembly
_atom_site_disorder_group
C1 C 0.0705(4) 0.8806(4) -0.0407(3) 0.0493(14) Uani 1 1 d . . .
H1A H 0.1109 0.9109 -0.0015 0.059 Uiso 1 1 calc R . .
C2 C 0.0135(4) 0.9398(4) -0.0895(4) 0.0602(16) Uani 1 1 d . . .
H2A H 0.0159 1.0090 -0.0844 0.072 Uiso 1 1 calc R . .
C3 C -0.0460(4) 0.8967(5) -0.1449(4) 0.0684(18) Uani 1 1 d . . .
H3A H -0.0858 0.9361 -0.1785 0.082 Uiso 1 1 calc R . .
C4 C -0.0488(4) 0.7933(4) -0.1526(3) 0.0566(16) Uani 1 1 d . . .
H4A H -0.0904 0.7629 -0.1909 0.068 Uiso 1 1 calc R . .
C5 C 0.0117(3) 0.7363(4) -0.1021(3) 0.0378(13) Uani 1 1 d . . .
C6 C 0.0144(3) 0.6247(4) -0.1057(3) 0.0345(12) Uani 1 1 d . . .
C7 C 0.1390(3) 0.4303(4) -0.0086(3) 0.0372(12) Uani 1 1 d . . .
C8 C 0.2023(3) 0.4660(4) 0.0579(3) 0.0365(12) Uani 1 1 d . . .
C9 C 0.2761(4) 0.5614(4) 0.1497(3) 0.0575(16) Uani 1 1 d . . .
H9A H 0.2943 0.6211 0.1748 0.069 Uiso 1 1 calc R . .
C10 C 0.3041(5) 0.4732(5) 0.1784(3) 0.075(2) Uani 1 1 d . . .
H10A H 0.3435 0.4644 0.2250 0.090 Uiso 1 1 calc R . .
C11 C 0.1379(4) 0.3209(4) -0.0250(3) 0.0552(15) Uani 1 1 d . . .
H11A H 0.0936 0.3068 -0.0700 0.083 Uiso 1 1 calc R . .
H11B H 0.1242 0.2850 0.0186 0.083 Uiso 1 1 calc R . .
H11C H 0.1950 0.3005 -0.0342 0.083 Uiso 1 1 calc R . .
N1 N 0.0712(3) 0.7805(3) -0.0465(2) 0.0368(10) Uani 1 1 d . . .
N2 N 0.0788(2) 0.5839(3) -0.0501(2) 0.0325(9) Uani 1 1 d . . .
N3 N 0.0824(3) 0.4821(3) -0.0559(2) 0.0365(10) Uani 1 1 d . . .
N4 N 0.2188(3) 0.5585(3) 0.0808(2) 0.0388(10) Uani 1 1 d . . .
N5 N -0.0404(3) 0.5731(3) -0.1566(2) 0.0415(10) Uani 1 1 d . . .
N6 N 0.2455(3) 0.7982(3) 0.0703(2) 0.0394(10) Uani 1 1 d . . .
N7 N 0.2796(3) 0.8158(3) 0.1366(3) 0.0421(11) Uani 1 1 d . . .
N8 N 0.3142(4) 0.8327(4) 0.1989(3) 0.0701(15) Uani 1 1 d . . .
N9 N 0.0747(3) 0.6892(3) 0.1182(2) 0.0396(10) Uani 1 1 d . . .
N10 N 0.0681(3) 0.7679(4) 0.1460(3) 0.0475(12) Uani 1 1 d . . .
N11 N 0.0641(4) 0.8439(4) 0.1727(3) 0.0841(18) Uani 1 1 d . . .
N12 N -0.0869(3) 0.6008(3) 0.2194(2) 0.0502(12) Uani 1 1 d . . .
N13 N -0.1646(4) 0.6006(4) 0.1931(3) 0.0661(16) Uani 1 1 d . . .
N14 N -0.2382(4) 0.5997(6) 0.1665(4) 0.124(3) Uani 1 1 d . . .
Zn1 Zn 0.15839(4) 0.68444(4) 0.02470(3) 0.03810(19) Uani 1 1 d . . .
Zn2 Zn 0.01520(4) 0.57272(5) 0.16277(4) 0.0453(2) Uani 1 1 d . . .
S1 S 0.26011(11) 0.37976(11) 0.12089(9) 0.0607(4) Uani 1 1 d . . .

loop_
_atom_site_aniso_label
_atom_site_aniso_U_11
_atom_site_aniso_U_22
_atom_site_aniso_U_33
_atom_site_aniso_U_23
_atom_site_aniso_U_13
_atom_site_aniso_U_12
C1 0.055(4) 0.041(4) 0.050(4) -0.005(3) 0.002(3) 0.001(3)
C2 0.073(4) 0.034(4) 0.065(4) 0.005(3) -0.009(4) 0.013(3)
C3 0.073(5) 0.050(4) 0.071(5) 0.012(3) -0.016(4) 0.027(4)
C4 0.063(4) 0.055(4) 0.043(4) -0.003(3) -0.013(3) 0.011(3)
C5 0.037(3) 0.043(3) 0.034(3) 0.007(3) 0.006(3) 0.007(3)
C6 0.036(3) 0.036(3) 0.034(3) -0.001(3) 0.012(3) 0.005(3)
C7 0.032(3) 0.039(3) 0.042(3) 0.006(3) 0.009(3) 0.008(3)
C8 0.036(3) 0.038(3) 0.036(3) 0.003(2) 0.008(3) 0.003(2)
C9 0.077(4) 0.045(4) 0.042(3) -0.003(3) -0.013(3) 0.010(3)
C10 0.109(6) 0.064(4) 0.040(4) 0.002(3) -0.021(4) 0.015(4)
C11 0.061(4) 0.044(4) 0.057(4) -0.005(3) 0.001(3) 0.007(3)
N1 0.041(3) 0.036(3) 0.031(2) -0.002(2) 0.002(2) 0.002(2)
N2 0.034(2) 0.033(3) 0.028(2) -0.0039(18) -0.0002(19) 0.0018(19)
N3 0.035(2) 0.037(3) 0.038(2) -0.005(2) 0.008(2) 0.001(2)
N4 0.043(3) 0.043(3) 0.030(2) 0.000(2) 0.003(2) 0.002(2)
N5 0.045(3) 0.040(3) 0.036(3) -0.005(2) -0.001(2) -0.002(2)
N6 0.038(3) 0.039(3) 0.038(3) -0.001(2) -0.001(2) -0.008(2)
N7 0.046(3) 0.042(3) 0.039(3) -0.002(2) 0.009(2) -0.005(2)
N8 0.074(4) 0.083(4) 0.046(3) -0.005(3) -0.008(3) -0.008(3)
N9 0.047(3) 0.034(3) 0.040(3) -0.006(2) 0.014(2) -0.004(2)
N10 0.054(3) 0.042(3) 0.046(3) -0.001(3) 0.010(2) -0.006(3)
N11 0.117(5) 0.059(4) 0.080(4) -0.006(3) 0.027(4) 0.000(4)
N12 0.045(3) 0.069(3) 0.037(3) -0.002(2) 0.007(2) 0.005(3)
N13 0.052(4) 0.093(4) 0.059(4) 0.023(3) 0.023(3) 0.012(3)
N14 0.053(4) 0.220(9) 0.101(5) 0.063(5) 0.016(4) 0.020(5)
Zn1 0.0406(4) 0.0337(4) 0.0349(3) -0.0014(3) -0.0061(3) -0.0009(3)
Zn2 0.0465(4) 0.0428(4) 0.0469(4) -0.0042(3) 0.0092(3) -0.0049(3)
S1 0.0795(11) 0.0459(9) 0.0480(9) 0.0033(7) -0.0113(8) 0.0157(9)

loop_
_atom_type_symbol
_atom_type_description
_atom_type_scat_dispersion_real
_atom_type_scat_dispersion_imag
_atom_type_scat_source
C C 0.0033 0.0016 'International Tables Vol C Tables 4.2.6.8 and 6.1.1.4'
H H 0.0000 0.0000 'International Tables Vol C Tables 4.2.6.8 and 6.1.1.4'
N N 0.0061 0.0033 'International Tables Vol C Tables 4.2.6.8 and 6.1.1.4'
Zn Zn 0.2839 1.4301 'International Tables Vol C Tables 4.2.6.8 and 6.1.1.4'
S S 0.1246 0.1234 'International Tables Vol C Tables 4.2.6.8 and 6.1.1.4'

loop_
_geom_angle_atom_site_label_1
_geom_angle_atom_site_label_2
_geom_angle_atom_site_label_3
_geom_angle
_geom_angle_site_symmetry_1
_geom_angle_site_symmetry_3
_geom_angle_publ_flag
N1 C1 C2 123.1(5) . . ?
C3 C2 C1 118.7(5) . . ?
C2 C3 C4 120.4(6) . . ?
C5 C4 C3 118.7(5) . . ?
N1 C5 C4 120.5(5) . . ?
N1 C5 C6 116.7(4) . . ?
C4 C5 C6 122.8(5) . . ?
N5 C6 N2 124.5(4) . . ?
N5 C6 C5 122.5(5) . . ?
N2 C6 C5 112.9(4) . . ?
N3 C7 C8 127.7(5) . . ?
N3 C7 C11 114.9(5) . . ?
C8 C7 C11 117.4(5) . . ?
N4 C8 C7 128.2(5) . . ?
N4 C8 S1 112.7(4) . . ?
C7 C8 S1 118.9(4) . . ?
C10 C9 N4 115.2(5) . . ?
C9 C10 S1 111.7(5) . . ?
C1 N1 C5 118.6(4) . . ?
C1 N1 Zn1 125.5(4) . . ?
C5 N1 Zn1 115.9(3) . . ?
C6 N2 N3 112.2(4) . . ?
C6 N2 Zn1 116.7(3) . . ?
N3 N2 Zn1 131.0(3) . . ?
C7 N3 N2 121.3(4) . . ?
C7 N3 Zn2 128.0(4) . 5_565 ?
N2 N3 Zn2 110.5(3) . 5_565 ?
C8 N4 C9 110.9(4) . . ?
C8 N4 Zn1 125.1(3) . . ?
C9 N4 Zn1 123.8(4) . . ?
C6 N5 Zn2 116.6(3) . 5_565 ?
N7 N6 Zn1 130.1(3) . . ?
N7 N6 Zn1 115.7(3) . 7_565 ?
Zn1 N6 Zn1 103.49(16) . 7_565 ?
N8 N7 N6 178.1(5) . . ?
N10 N9 Zn2 116.5(3) . . ?
N10 N9 Zn1 115.6(3) . . ?
Zn2 N9 Zn1 127.8(2) . . ?
N11 N10 N9 178.1(6) . . ?
N13 N12 Zn2 127.8(4) . . ?
N13 N12 Zn2 130.8(4) . 2 ?
Zn2 N12 Zn2 97.66(19) . 2 ?
N14 N13 N12 178.4(7) . . ?
N4 Zn1 N6 102.23(16) . . ?
N4 Zn1 N1 163.53(16) . . ?
N6 Zn1 N1 94.24(17) . . ?
N4 Zn1 N2 86.23(16) . . ?
N6 Zn1 N2 164.23(15) . . ?
N1 Zn1 N2 77.72(16) . . ?
N4 Zn1 N9 86.69(15) . . ?
N6 Zn1 N9 96.35(15) . . ?
N1 Zn1 N9 91.73(15) . . ?
N2 Zn1 N9 97.42(14) . . ?
N4 Zn1 N6 97.37(14) . 7_565 ?
N6 Zn1 N6 76.51(16) . 7_565 ?
N1 Zn1 N6 86.18(14) . 7_565 ?
N2 Zn1 N6 89.31(14) . 7_565 ?
N9 Zn1 N6 172.37(14) . 7_565 ?
N5 Zn2 N9 128.46(16) 5_565 . ?
N5 Zn2 N12 112.40(17) 5_565 . ?
N9 Zn2 N12 119.12(17) . . ?
N5 Zn2 N12 98.71(17) 5_565 2 ?
N9 Zn2 N12 92.89(17) . 2 ?
N12 Zn2 N12 78.7(2) . 2 ?
N5 Zn2 N3 75.31(16) 5_565 5_565 ?
N9 Zn2 N3 101.57(15) . 5_565 ?
N12 Zn2 N3 90.84(16) . 5_565 ?
N12 Zn2 N3 165.05(15) 2 5_565 ?
C10 S1 C8 89.4(3) . . ?

loop_
_geom_bond_atom_site_label_1
_geom_bond_atom_site_label_2
_geom_bond_distance
_geom_bond_site_symmetry_2
_geom_bond_publ_flag
C1 N1 1.342(6) . ?
C1 C2 1.359(7) . ?
C2 C3 1.333(8) . ?
C3 C4 1.390(8) . ?
C4 C5 1.386(7) . ?
C5 N1 1.344(6) . ?
C5 C6 1.495(7) . ?
C6 N5 1.303(6) . ?
C6 N2 1.367(6) . ?
C7 N3 1.287(6) . ?
C7 C8 1.453(7) . ?
C7 C11 1.490(7) . ?
C8 N4 1.311(6) . ?
C8 S1 1.725(5) . ?
C9 C10 1.322(7) . ?
C9 N4 1.356(6) . ?
C10 S1 1.669(6) . ?
N1 Zn1 2.092(4) . ?
N2 N3 1.367(5) . ?
N2 Zn1 2.104(4) . ?
N3 Zn2 2.292(4) 5_565 ?
N4 Zn1 2.080(4) . ?
N5 Zn2 1.995(4) 5_565 ?
N6 N7 1.207(6) . ?
N6 Zn1 2.084(4) . ?
N6 Zn1 2.434(4) 7_565 ?
N7 N8 1.146(6) . ?
N9 N10 1.172(6) . ?
N9 Zn2 2.035(4) . ?
N9 Zn1 2.265(4) . ?
N10 N11 1.126(6) . ?
N12 N13 1.196(6) . ?
N12 Zn2 2.040(4) . ?
N12 Zn2 2.188(4) 2 ?
N13 N14 1.138(7) . ?
Zn1 N6 2.434(4) 7_565 ?
Zn2 N5 1.995(4) 5_565 ?
Zn2 N12 2.188(4) 2 ?
Zn2 N3 2.292(4) 5_565 ?
